data_7153214
loop_
_publ_author_name
'Zhang, Yun-Xiao'
'Zhang, An-Qi'
'Tian, Jie-Sheng'
'Loh, Teck-Peng'

_publ_section_title
;
 Diastereoselective oxidative \a-amination of aliphatic aldehydes
 catalyzed by iodine: synthesis of syn-\g-hydroxy-\a-amino acetals.
;
_journal_issue 48
_journal_name_full 'Organic &amp; biomolecular chemistry'
_journal_page_first 8387
_journal_page_last 8394
_journal_paper_doi 10.1039/c3ob42043d
_journal_volume 11
_journal_year 2013
_chemical_formula_moiety 'C42 H55 N O3 Si'
_chemical_formula_sum 'C42 H55 N O3 Si'
_chemical_formula_weight 649.96
_chemical_name_systematic
; 
 ? 
;
_space_group_IT_number 2
_symmetry_cell_setting triclinic
_symmetry_space_group_name_Hall '-P 1'
_symmetry_space_group_name_H-M 'P -1'
_atom_sites_solution_hydrogens geom
_atom_sites_solution_primary direct
_atom_sites_solution_secondary difmap
_audit_creation_method SHELXL-97
_cell_angle_alpha 81.2230(10)
_cell_angle_beta 76.8780(10)
_cell_angle_gamma 72.9850(10)
_cell_formula_units_Z 2
_cell_length_a 9.7071(2)
_cell_length_b 11.1189(2)
_cell_length_c 18.7507(3)
_cell_measurement_reflns_used 9990
_cell_measurement_temperature 103(2)
_cell_measurement_theta_max 28.29
_cell_measurement_theta_min 2.24
_cell_volume 1876.61(6)
_computing_cell_refinement 'Bruker SAINT'
_computing_data_collection 'Bruker APEX2'
_computing_data_reduction 'Bruker SAINT'
_computing_molecular_graphics 'Bruker SHELXTL'
_computing_publication_material 'Bruker SHELXTL'
_computing_structure_refinement 'SHELXL-97 (Sheldrick, 2008)'
_computing_structure_solution 'SHELXS-97 (Sheldrick, 2008)'
_diffrn_ambient_temperature 103(2)
_diffrn_measured_fraction_theta_full 0.996
_diffrn_measured_fraction_theta_max 0.975
_diffrn_measurement_device_type 'Bruker APEX-II CCD'
_diffrn_measurement_method '\f and \w scans'
_diffrn_radiation_monochromator graphite
_diffrn_radiation_source 'fine-focus sealed tube'
_diffrn_radiation_type MoK\a
_diffrn_radiation_wavelength 0.71073
_diffrn_reflns_av_R_equivalents 0.0213
_diffrn_reflns_av_sigmaI/netI 0.0261
_diffrn_reflns_limit_h_max 12
_diffrn_reflns_limit_h_min -12
_diffrn_reflns_limit_k_max 12
_diffrn_reflns_limit_k_min -14
_diffrn_reflns_limit_l_max 24
_diffrn_reflns_limit_l_min -24
_diffrn_reflns_number 27629
_diffrn_reflns_theta_full 25.00
_diffrn_reflns_theta_max 28.33
_diffrn_reflns_theta_min 2.13
_exptl_absorpt_coefficient_mu 0.101
_exptl_absorpt_correction_T_max 0.9647
_exptl_absorpt_correction_T_min 0.9608
_exptl_absorpt_correction_type multi-scan
_exptl_absorpt_process_details sadabs
_exptl_crystal_colour colourless
_exptl_crystal_density_diffrn 1.150
_exptl_crystal_density_method 'not measured'
_exptl_crystal_description block
_exptl_crystal_F_000 704
_exptl_crystal_size_max 0.40
_exptl_crystal_size_mid 0.40
_exptl_crystal_size_min 0.36
_refine_diff_density_max 0.376
_refine_diff_density_min -0.252
_refine_diff_density_rms 0.050
_refine_ls_extinction_method none
_refine_ls_goodness_of_fit_ref 1.071
_refine_ls_hydrogen_treatment constr
_refine_ls_matrix_type full
_refine_ls_number_parameters 429
_refine_ls_number_reflns 9115
_refine_ls_number_restraints 0
_refine_ls_restrained_S_all 1.071
_refine_ls_R_factor_all 0.0461
_refine_ls_R_factor_gt 0.0372
_refine_ls_shift/su_max 0.001
_refine_ls_shift/su_mean 0.000
_refine_ls_structure_factor_coef Fsqd
_refine_ls_weighting_details 'calc w=1/[\s^2^(Fo^2^)+(0.0567P)^2^+0.5167P] where P=(Fo^2^+2Fc^2^)/3'
_refine_ls_weighting_scheme calc
_refine_ls_wR_factor_gt 0.0990
_refine_ls_wR_factor_ref 0.1094
_reflns_number_gt 7730
_reflns_number_total 9115
_reflns_threshold_expression >2sigma(I)
_cod_data_source_file c3ob42043d.txt
_cod_data_source_block ltp216s
_cod_depositor_comments
;
The following automatic conversions were performed:

'_symmetry_cell_setting' value 'Triclinic' changed to 'triclinic'
according to /home/saulius/struct/CIF-dictionaries/cif_core.dic
dictionary named 'cif_core.dic' version 2.4.2 from 2011-04-26.

Automatic conversion script
Id: cif_fix_values 1891 2012-01-12 08:04:46Z andrius 
;
_cod_original_sg_symbol_H-M P-1
_cod_database_code 7153214

loop_
_symmetry_equiv_pos_as_xyz
'x, y, z'
'-x, -y, -z'

loop_
_atom_site_label
_atom_site_type_symbol
_atom_site_fract_x
_atom_site_fract_y
_atom_site_fract_z
_atom_site_U_iso_or_equiv
_atom_site_adp_type
_atom_site_occupancy
_atom_site_symmetry_multiplicity
_atom_site_calc_flag
_atom_site_refinement_flags
C1 C 0.85405(13) 0.71178(12) 0.15320(6) 0.0199(2) Uani 1 1 d .
H1A H 0.8955 0.6956 0.1984 0.024 Uiso 1 1 calc R
H1B H 0.8947 0.7767 0.1202 0.024 Uiso 1 1 calc R
C2 C 0.89964(14) 0.58973(12) 0.11513(7) 0.0242(3) Uani 1 1 d .
H2A H 1.0079 0.5629 0.1004 0.029 Uiso 1 1 calc R
H2B H 0.8684 0.5221 0.1501 0.029 Uiso 1 1 calc R
C3 C 0.83098(14) 0.60823(12) 0.04736(7) 0.0237(3) Uani 1 1 d .
H3A H 0.8714 0.6685 0.0100 0.028 Uiso 1 1 calc R
H3B H 0.8568 0.5266 0.0259 0.028 Uiso 1 1 calc R
C4 C 0.66448(14) 0.65823(12) 0.06654(7) 0.0235(3) Uani 1 1 d .
H4A H 0.6231 0.5934 0.0992 0.028 Uiso 1 1 calc R
H4B H 0.6239 0.6749 0.0210 0.028 Uiso 1 1 calc R
C5 C 0.61873(13) 0.77975(11) 0.10485(6) 0.0185(2) Uani 1 1 d .
H5A H 0.5104 0.8066 0.1194 0.022 Uiso 1 1 calc R
H5B H 0.6501 0.8475 0.0701 0.022 Uiso 1 1 calc R
C6 C 0.68679(12) 0.76149(10) 0.17314(6) 0.0144(2) Uani 1 1 d .
H6 H 0.6503 0.6944 0.2074 0.017 Uiso 1 1 calc R
C7 C 0.63563(12) 0.88117(10) 0.21398(6) 0.0134(2) Uani 1 1 d .
H7 H 0.5268 0.9146 0.2188 0.016 Uiso 1 1 calc R
C8 C 0.73844(13) 1.17539(11) 0.06319(6) 0.0173(2) Uani 1 1 d .
C9 C 0.90412(14) 1.13810(15) 0.06179(7) 0.0298(3) Uani 1 1 d .
H9A H 0.9378 1.0471 0.0752 0.045 Uiso 1 1 calc R
H9B H 0.9245 1.1843 0.0970 0.045 Uiso 1 1 calc R
H9C H 0.9559 1.1591 0.0123 0.045 Uiso 1 1 calc R
C10 C 0.71065(14) 1.10709(13) 0.00479(6) 0.0228(3) Uani 1 1 d .
H10A H 0.7666 1.1292 -0.0434 0.034 Uiso 1 1 calc R
H10B H 0.6057 1.1329 0.0033 0.034 Uiso 1 1 calc R
H10C H 0.7420 1.0156 0.0172 0.034 Uiso 1 1 calc R
C11 C 0.43842(12) 1.17682(10) 0.16703(6) 0.0148(2) Uani 1 1 d .
C12 C 0.34259(13) 1.27043(11) 0.21048(6) 0.0193(2) Uani 1 1 d .
H12 H 0.3805 1.3080 0.2412 0.023 Uiso 1 1 calc R
C13 C 0.19292(13) 1.30971(12) 0.20962(7) 0.0234(3) Uani 1 1 d .
H13 H 0.1306 1.3747 0.2388 0.028 Uiso 1 1 calc R
C14 C 0.13445(13) 1.25466(12) 0.16641(7) 0.0217(2) Uani 1 1 d .
H14 H 0.0324 1.2818 0.1657 0.026 Uiso 1 1 calc R
C15 C 0.22628(13) 1.15953(12) 0.12422(7) 0.0205(2) Uani 1 1 d .
H15 H 0.1868 1.1203 0.0950 0.025 Uiso 1 1 calc R
C16 C 0.37573(13) 1.12135(11) 0.12449(7) 0.0186(2) Uani 1 1 d .
H16 H 0.4372 1.0561 0.0952 0.022 Uiso 1 1 calc R
C17 C 0.70139(12) 1.20274(11) 0.22677(6) 0.0155(2) Uani 1 1 d .
C18 C 0.80907(12) 1.13013(11) 0.26643(6) 0.0172(2) Uani 1 1 d .
H18 H 0.8479 1.0425 0.2605 0.021 Uiso 1 1 calc R
C19 C 0.86035(13) 1.18362(12) 0.31434(6) 0.0211(2) Uani 1 1 d .
H19 H 0.9335 1.1326 0.3404 0.025 Uiso 1 1 calc R
C20 C 0.80447(14) 1.31139(13) 0.32397(7) 0.0234(3) Uani 1 1 d .
H20 H 0.8376 1.3475 0.3574 0.028 Uiso 1 1 calc R
C21 C 0.70005(14) 1.38602(12) 0.28446(7) 0.0229(3) Uani 1 1 d .
H21 H 0.6625 1.4737 0.2903 0.028 Uiso 1 1 calc R
C22 C 0.65031(13) 1.33238(11) 0.23619(7) 0.0196(2) Uani 1 1 d .
H22 H 0.5800 1.3848 0.2089 0.024 Uiso 1 1 calc R
C23 C 0.67302(12) 0.85885(11) 0.29078(6) 0.0150(2) Uani 1 1 d .
H23A H 0.6527 0.9414 0.3104 0.018 Uiso 1 1 calc R
H23B H 0.7792 0.8170 0.2870 0.018 Uiso 1 1 calc R
C24 C 0.58508(12) 0.77701(11) 0.34476(6) 0.0151(2) Uani 1 1 d .
H24 H 0.5669 0.7177 0.3151 0.018 Uiso 1 1 calc R
C25 C 0.67737(12) 0.69517(11) 0.40001(6) 0.0169(2) Uani 1 1 d .
H25 H 0.7162 0.7486 0.4245 0.020 Uiso 1 1 calc R
C26 C 0.93799(14) 0.59983(14) 0.36916(8) 0.0292(3) Uani 1 1 d .
H26A H 0.9600 0.6807 0.3503 0.044 Uiso 1 1 calc R
H26B H 1.0097 0.5323 0.3419 0.044 Uiso 1 1 calc R
H26C H 0.9432 0.5825 0.4215 0.044 Uiso 1 1 calc R
C27 C 0.64923(17) 0.56937(15) 0.51365(8) 0.0342(3) Uani 1 1 d .
H27A H 0.7352 0.5003 0.4974 0.051 Uiso 1 1 calc R
H27B H 0.5765 0.5351 0.5495 0.051 Uiso 1 1 calc R
H27C H 0.6791 0.6289 0.5365 0.051 Uiso 1 1 calc R
C28 C 0.44153(12) 0.92140(11) 0.43891(6) 0.0178(2) Uani 1 1 d .
H28A H 0.5284 0.9554 0.4278 0.021 Uiso 1 1 calc R
H28B H 0.4492 0.8601 0.4830 0.021 Uiso 1 1 calc R
C29 C 0.30377(13) 1.02794(11) 0.45461(6) 0.0184(2) Uani 1 1 d .
C30 C 0.26508(14) 1.12420(12) 0.40016(7) 0.0251(3) Uani 1 1 d .
H30 H 0.3274 1.1246 0.3531 0.030 Uiso 1 1 calc R
C31 C 0.13588(16) 1.21974(14) 0.41427(8) 0.0316(3) Uani 1 1 d .
H31 H 0.1103 1.2853 0.3768 0.038 Uiso 1 1 calc R
C32 C 0.04402(15) 1.22006(14) 0.48273(9) 0.0333(3) Uani 1 1 d .
H32 H -0.0447 1.2852 0.4921 0.040 Uiso 1 1 calc R
C33 C 0.08200(14) 1.12546(14) 0.53717(8) 0.0298(3) Uani 1 1 d .
H33 H 0.0197 1.1257 0.5842 0.036 Uiso 1 1 calc R
C34 C 0.21122(13) 1.02970(13) 0.52331(7) 0.0229(3) Uani 1 1 d .
H34 H 0.2367 0.9648 0.5611 0.027 Uiso 1 1 calc R
C35 C 0.32244(13) 0.79241(12) 0.39282(6) 0.0187(2) Uani 1 1 d .
H35A H 0.2338 0.8451 0.4225 0.022 Uiso 1 1 calc R
H35B H 0.3539 0.7110 0.4223 0.022 Uiso 1 1 calc R
C36 C 0.28479(12) 0.76822(11) 0.32332(6) 0.0171(2) Uani 1 1 d .
C37 C 0.21668(13) 0.86920(12) 0.27802(7) 0.0216(2) Uani 1 1 d .
H37 H 0.1966 0.9532 0.2904 0.026 Uiso 1 1 calc R
C38 C 0.17783(14) 0.84816(13) 0.21491(7) 0.0255(3) Uani 1 1 d .
H38 H 0.1299 0.9175 0.1850 0.031 Uiso 1 1 calc R
C39 C 0.20902(14) 0.72608(13) 0.19565(7) 0.0248(3) Uani 1 1 d .
H39 H 0.1825 0.7117 0.1526 0.030 Uiso 1 1 calc R
C40 C 0.27884(14) 0.62541(13) 0.23928(7) 0.0260(3) Uani 1 1 d .
H40 H 0.3019 0.5418 0.2257 0.031 Uiso 1 1 calc R
C41 C 0.31544(14) 0.64643(12) 0.30313(7) 0.0222(3) Uani 1 1 d .
H41 H 0.3620 0.5767 0.3333 0.027 Uiso 1 1 calc R
C42 C 0.68519(18) 1.31858(13) 0.04434(8) 0.0316(3) Uani 1 1 d .
H42A H 0.7093 1.3628 0.0793 0.047 Uiso 1 1 calc R
H42B H 0.5786 1.3431 0.0474 0.047 Uiso 1 1 calc R
H42C H 0.7336 1.3413 -0.0056 0.047 Uiso 1 1 calc R
N1 N 0.44044(10) 0.85673(9) 0.37647(5) 0.01522(19) Uani 1 1 d .
O1 O 0.70415(8) 0.97388(7) 0.16995(4) 0.01452(16) Uani 1 1 d .
O2 O 0.79449(9) 0.60571(8) 0.36024(5) 0.02223(19) Uani 1 1 d .
O3 O 0.58656(10) 0.63312(8) 0.45197(5) 0.02262(19) Uani 1 1 d .
Si1 Si 0.64316(3) 1.12823(3) 0.158966(16) 0.01261(8) Uani 1 1 d .

loop_
_atom_site_aniso_label
_atom_site_aniso_U_11
_atom_site_aniso_U_22
_atom_site_aniso_U_33
_atom_site_aniso_U_23
_atom_site_aniso_U_13
_atom_site_aniso_U_12
C1 0.0175(5) 0.0200(6) 0.0202(5) -0.0061(5) -0.0037(4) 0.0004(4)
C2 0.0242(6) 0.0179(6) 0.0247(6) -0.0057(5) -0.0004(5) 0.0016(5)
C3 0.0275(6) 0.0198(6) 0.0228(6) -0.0090(5) 0.0017(5) -0.0063(5)
C4 0.0278(6) 0.0211(6) 0.0247(6) -0.0095(5) -0.0045(5) -0.0081(5)
C5 0.0200(6) 0.0172(6) 0.0197(5) -0.0054(4) -0.0058(4) -0.0040(4)
C6 0.0164(5) 0.0114(5) 0.0147(5) -0.0018(4) -0.0020(4) -0.0033(4)
C7 0.0130(5) 0.0122(5) 0.0148(5) -0.0016(4) -0.0013(4) -0.0039(4)
C8 0.0204(6) 0.0173(6) 0.0159(5) -0.0013(4) -0.0029(4) -0.0082(4)
C9 0.0209(6) 0.0482(9) 0.0232(6) -0.0069(6) 0.0013(5) -0.0160(6)
C10 0.0301(7) 0.0257(7) 0.0160(5) -0.0029(5) -0.0036(5) -0.0127(5)
C11 0.0151(5) 0.0123(5) 0.0167(5) 0.0008(4) -0.0038(4) -0.0037(4)
C12 0.0191(6) 0.0190(6) 0.0209(5) -0.0050(5) -0.0031(4) -0.0058(5)
C13 0.0180(6) 0.0215(6) 0.0282(6) -0.0086(5) -0.0002(5) -0.0015(5)
C14 0.0146(5) 0.0206(6) 0.0287(6) -0.0014(5) -0.0055(5) -0.0024(4)
C15 0.0188(6) 0.0196(6) 0.0256(6) -0.0034(5) -0.0082(5) -0.0056(5)
C16 0.0176(5) 0.0158(6) 0.0225(6) -0.0051(4) -0.0045(4) -0.0023(4)
C17 0.0164(5) 0.0159(5) 0.0155(5) -0.0021(4) -0.0020(4) -0.0067(4)
C18 0.0180(5) 0.0163(6) 0.0184(5) -0.0008(4) -0.0032(4) -0.0069(4)
C19 0.0229(6) 0.0248(6) 0.0190(5) 0.0013(5) -0.0078(5) -0.0105(5)
C20 0.0282(6) 0.0272(7) 0.0206(6) -0.0067(5) -0.0057(5) -0.0134(5)
C21 0.0256(6) 0.0182(6) 0.0271(6) -0.0079(5) -0.0039(5) -0.0071(5)
C22 0.0206(6) 0.0160(6) 0.0234(6) -0.0029(5) -0.0063(5) -0.0047(4)
C23 0.0155(5) 0.0158(5) 0.0147(5) -0.0028(4) -0.0020(4) -0.0056(4)
C24 0.0154(5) 0.0154(5) 0.0147(5) -0.0026(4) -0.0021(4) -0.0047(4)
C25 0.0178(5) 0.0137(5) 0.0189(5) -0.0019(4) -0.0030(4) -0.0039(4)
C26 0.0202(6) 0.0268(7) 0.0376(7) -0.0090(6) -0.0065(5) 0.0020(5)
C27 0.0377(8) 0.0353(8) 0.0301(7) 0.0155(6) -0.0149(6) -0.0136(6)
C28 0.0175(5) 0.0207(6) 0.0153(5) -0.0042(4) -0.0042(4) -0.0035(4)
C29 0.0167(5) 0.0204(6) 0.0191(5) -0.0061(4) -0.0036(4) -0.0044(4)
C30 0.0260(6) 0.0246(7) 0.0227(6) -0.0036(5) -0.0052(5) -0.0029(5)
C31 0.0317(7) 0.0243(7) 0.0379(8) -0.0046(6) -0.0143(6) 0.0008(6)
C32 0.0202(6) 0.0314(8) 0.0484(9) -0.0202(7) -0.0089(6) 0.0030(5)
C33 0.0187(6) 0.0409(8) 0.0309(7) -0.0171(6) 0.0018(5) -0.0078(6)
C34 0.0200(6) 0.0284(7) 0.0217(6) -0.0070(5) -0.0017(5) -0.0080(5)
C35 0.0169(5) 0.0243(6) 0.0163(5) -0.0003(4) -0.0021(4) -0.0092(5)
C36 0.0135(5) 0.0205(6) 0.0177(5) -0.0014(4) -0.0019(4) -0.0064(4)
C37 0.0225(6) 0.0188(6) 0.0227(6) -0.0023(5) -0.0049(5) -0.0037(5)
C38 0.0271(6) 0.0275(7) 0.0221(6) 0.0028(5) -0.0096(5) -0.0062(5)
C39 0.0250(6) 0.0337(7) 0.0204(6) -0.0045(5) -0.0057(5) -0.0129(5)
C40 0.0271(7) 0.0231(7) 0.0320(7) -0.0077(5) -0.0058(5) -0.0102(5)
C41 0.0218(6) 0.0195(6) 0.0268(6) 0.0013(5) -0.0081(5) -0.0071(5)
C42 0.0515(9) 0.0189(7) 0.0237(6) 0.0031(5) -0.0028(6) -0.0146(6)
N1 0.0140(4) 0.0180(5) 0.0147(4) -0.0037(4) -0.0020(3) -0.0054(4)
O1 0.0151(4) 0.0112(4) 0.0166(4) -0.0008(3) -0.0012(3) -0.0041(3)
O2 0.0208(4) 0.0166(4) 0.0288(5) -0.0078(3) -0.0055(3) -0.0009(3)
O3 0.0241(4) 0.0230(5) 0.0208(4) 0.0074(3) -0.0072(3) -0.0089(4)
Si1 0.01327(15) 0.01107(15) 0.01417(14) -0.00186(11) -0.00336(11) -0.00343(11)

loop_
_atom_type_symbol
_atom_type_description
_atom_type_scat_dispersion_real
_atom_type_scat_dispersion_imag
_atom_type_scat_source
C C 0.0033 0.0016 'International Tables Vol C Tables 4.2.6.8 and 6.1.1.4'
H H 0.0000 0.0000 'International Tables Vol C Tables 4.2.6.8 and 6.1.1.4'
N N 0.0061 0.0033 'International Tables Vol C Tables 4.2.6.8 and 6.1.1.4'
O O 0.0106 0.0060 'International Tables Vol C Tables 4.2.6.8 and 6.1.1.4'
Si Si 0.0817 0.0704 'International Tables Vol C Tables 4.2.6.8 and 6.1.1.4'

loop_
_geom_angle_atom_site_label_1
_geom_angle_atom_site_label_2
_geom_angle_atom_site_label_3
_geom_angle
C6 C1 C2 111.41(10)
C6 C1 H1A 109.3
C2 C1 H1A 109.3
C6 C1 H1B 109.3
C2 C1 H1B 109.3
H1A C1 H1B 108.0
C3 C2 C1 111.21(10)
C3 C2 H2A 109.4
C1 C2 H2A 109.4
C3 C2 H2B 109.4
C1 C2 H2B 109.4
H2A C2 H2B 108.0
C4 C3 C2 111.30(10)
C4 C3 H3A 109.4
C2 C3 H3A 109.4
C4 C3 H3B 109.4
C2 C3 H3B 109.4
H3A C3 H3B 108.0
C3 C4 C5 111.43(10)
C3 C4 H4A 109.3
C5 C4 H4A 109.3
C3 C4 H4B 109.3
C5 C4 H4B 109.3
H4A C4 H4B 108.0
C4 C5 C6 111.55(10)
C4 C5 H5A 109.3
C6 C5 H5A 109.3
C4 C5 H5B 109.3
C6 C5 H5B 109.3
H5A C5 H5B 108.0
C1 C6 C5 110.53(9)
C1 C6 C7 113.36(9)
C5 C6 C7 111.88(9)
C1 C6 H6 106.9
C5 C6 H6 106.9
C7 C6 H6 106.9
O1 C7 C23 109.46(8)
O1 C7 C6 107.90(8)
C23 C7 C6 113.42(9)
O1 C7 H7 108.7
C23 C7 H7 108.7
C6 C7 H7 108.7
C9 C8 C10 108.33(10)
C9 C8 C42 109.35(11)
C10 C8 C42 109.03(10)
C9 C8 Si1 108.07(8)
C10 C8 Si1 111.62(8)
C42 C8 Si1 110.40(8)
C8 C9 H9A 109.5
C8 C9 H9B 109.5
H9A C9 H9B 109.5
C8 C9 H9C 109.5
H9A C9 H9C 109.5
H9B C9 H9C 109.5
C8 C10 H10A 109.5
C8 C10 H10B 109.5
H10A C10 H10B 109.5
C8 C10 H10C 109.5
H10A C10 H10C 109.5
H10B C10 H10C 109.5
C12 C11 C16 116.89(10)
C12 C11 Si1 124.10(9)
C16 C11 Si1 118.93(8)
C13 C12 C11 121.48(11)
C13 C12 H12 119.3
C11 C12 H12 119.3
C14 C13 C12 120.38(11)
C14 C13 H13 119.8
C12 C13 H13 119.8
C13 C14 C15 119.36(11)
C13 C14 H14 120.3
C15 C14 H14 120.3
C14 C15 C16 120.24(11)
C14 C15 H15 119.9
C16 C15 H15 119.9
C15 C16 C11 121.63(11)
C15 C16 H16 119.2
C11 C16 H16 119.2
C18 C17 C22 116.89(10)
C18 C17 Si1 119.99(9)
C22 C17 Si1 122.93(8)
C19 C18 C17 121.57(11)
C19 C18 H18 119.2
C17 C18 H18 119.2
C20 C19 C18 120.05(11)
C20 C19 H19 120.0
C18 C19 H19 120.0
C21 C20 C19 119.67(11)
C21 C20 H20 120.2
C19 C20 H20 120.2
C20 C21 C22 120.02(11)
C20 C21 H21 120.0
C22 C21 H21 120.0
C21 C22 C17 121.75(11)
C21 C22 H22 119.1
C17 C22 H22 119.1
C7 C23 C24 112.63(9)
C7 C23 H23A 109.1
C24 C23 H23A 109.1
C7 C23 H23B 109.1
C24 C23 H23B 109.1
H23A C23 H23B 107.8
N1 C24 C25 116.09(9)
N1 C24 C23 109.71(9)
C25 C24 C23 110.36(9)
N1 C24 H24 106.7
C25 C24 H24 106.7
C23 C24 H24 106.7
O3 C25 O2 110.11(9)
O3 C25 C24 107.52(9)
O2 C25 C24 107.32(9)
O3 C25 H25 110.6
O2 C25 H25 110.6
C24 C25 H25 110.6
O2 C26 H26A 109.5
O2 C26 H26B 109.5
H26A C26 H26B 109.5
O2 C26 H26C 109.5
H26A C26 H26C 109.5
H26B C26 H26C 109.5
O3 C27 H27A 109.5
O3 C27 H27B 109.5
H27A C27 H27B 109.5
O3 C27 H27C 109.5
H27A C27 H27C 109.5
H27B C27 H27C 109.5
N1 C28 C29 110.99(9)
N1 C28 H28A 109.4
C29 C28 H28A 109.4
N1 C28 H28B 109.4
C29 C28 H28B 109.4
H28A C28 H28B 108.0
C30 C29 C34 118.86(11)
C30 C29 C28 120.61(11)
C34 C29 C28 120.52(11)
C31 C30 C29 120.31(12)
C31 C30 H30 119.8
C29 C30 H30 119.8
C32 C31 C30 120.35(13)
C32 C31 H31 119.8
C30 C31 H31 119.8
C33 C32 C31 119.73(13)
C33 C32 H32 120.1
C31 C32 H32 120.1
C32 C33 C34 120.12(13)
C32 C33 H33 119.9
C34 C33 H33 119.9
C33 C34 C29 120.64(13)
C33 C34 H34 119.7
C29 C34 H34 119.7
N1 C35 C36 111.64(9)
N1 C35 H35A 109.3
C36 C35 H35A 109.3
N1 C35 H35B 109.3
C36 C35 H35B 109.3
H35A C35 H35B 108.0
C41 C36 C37 118.47(11)
C41 C36 C35 121.49(11)
C37 C36 C35 120.04(11)
C38 C37 C36 120.68(12)
C38 C37 H37 119.7
C36 C37 H37 119.7
C39 C38 C37 120.08(12)
C39 C38 H38 120.0
C37 C38 H38 120.0
C40 C39 C38 119.83(12)
C40 C39 H39 120.1
C38 C39 H39 120.1
C39 C40 C41 120.03(12)
C39 C40 H40 120.0
C41 C40 H40 120.0
C36 C41 C40 120.89(12)
C36 C41 H41 119.6
C40 C41 H41 119.6
C8 C42 H42A 109.5
C8 C42 H42B 109.5
H42A C42 H42B 109.5
C8 C42 H42C 109.5
H42A C42 H42C 109.5
H42B C42 H42C 109.5
C28 N1 C24 113.98(9)
C28 N1 C35 111.95(9)
C24 N1 C35 113.89(9)
C7 O1 Si1 130.37(7)
C25 O2 C26 116.03(9)
C25 O3 C27 114.14(10)
O1 Si1 C11 110.45(5)
O1 Si1 C17 110.38(5)
C11 Si1 C17 111.69(5)
O1 Si1 C8 105.03(5)
C11 Si1 C8 111.05(5)
C17 Si1 C8 108.01(5)

loop_
_geom_bond_atom_site_label_1
_geom_bond_atom_site_label_2
_geom_bond_distance
C1 C6 1.5309(15)
C1 C2 1.5322(16)
C1 H1A 0.9900
C1 H1B 0.9900
C2 C3 1.5252(18)
C2 H2A 0.9900
C2 H2B 0.9900
C3 C4 1.5238(18)
C3 H3A 0.9900
C3 H3B 0.9900
C4 C5 1.5293(16)
C4 H4A 0.9900
C4 H4B 0.9900
C5 C6 1.5310(15)
C5 H5A 0.9900
C5 H5B 0.9900
C6 C7 1.5347(15)
C6 H6 1.0000
C7 O1 1.4418(13)
C7 C23 1.5305(14)
C7 H7 1.0000
C8 C9 1.5340(17)
C8 C10 1.5351(15)
C8 C42 1.5352(18)
C8 Si1 1.8967(12)
C9 H9A 0.9800
C9 H9B 0.9800
C9 H9C 0.9800
C10 H10A 0.9800
C10 H10B 0.9800
C10 H10C 0.9800
C11 C12 1.4001(16)
C11 C16 1.4061(15)
C11 Si1 1.8774(11)
C12 C13 1.3925(17)
C12 H12 0.9500
C13 C14 1.3843(17)
C13 H13 0.9500
C14 C15 1.3866(17)
C14 H14 0.9500
C15 C16 1.3882(16)
C15 H15 0.9500
C16 H16 0.9500
C17 C18 1.4046(16)
C17 C22 1.4051(16)
C17 Si1 1.8826(11)
C18 C19 1.3957(16)
C18 H18 0.9500
C19 C20 1.3885(18)
C19 H19 0.9500
C20 C21 1.3877(18)
C20 H20 0.9500
C21 C22 1.3929(16)
C21 H21 0.9500
C22 H22 0.9500
C23 C24 1.5370(15)
C23 H23A 0.9900
C23 H23B 0.9900
C24 N1 1.4710(14)
C24 C25 1.5363(15)
C24 H24 1.0000
C25 O3 1.4010(14)
C25 O2 1.4204(14)
C25 H25 1.0000
C26 O2 1.4219(15)
C26 H26A 0.9800
C26 H26B 0.9800
C26 H26C 0.9800
C27 O3 1.4237(15)
C27 H27A 0.9800
C27 H27B 0.9800
C27 H27C 0.9800
C28 N1 1.4680(14)
C28 C29 1.5096(16)
C28 H28A 0.9900
C28 H28B 0.9900
C29 C30 1.3908(17)
C29 C34 1.3924(17)
C30 C31 1.3881(18)
C30 H30 0.9500
C31 C32 1.387(2)
C31 H31 0.9500
C32 C33 1.379(2)
C32 H32 0.9500
C33 C34 1.3890(18)
C33 H33 0.9500
C34 H34 0.9500
C35 N1 1.4733(14)
C35 C36 1.5115(15)
C35 H35A 0.9900
C35 H35B 0.9900
C36 C41 1.3911(17)
C36 C37 1.3961(16)
C37 C38 1.3912(17)
C37 H37 0.9500
C38 C39 1.3871(19)
C38 H38 0.9500
C39 C40 1.3821(19)
C39 H39 0.9500
C40 C41 1.3932(17)
C40 H40 0.9500
C41 H41 0.9500
C42 H42A 0.9800
C42 H42B 0.9800
C42 H42C 0.9800
O1 Si1 1.6405(8)
